data_7057433
loop_
_publ_author_name
'Lorkowski, Jan'
'\.Zak, Patrycja'
'Kubicki, Maciej'
'Pietraszuk, Cezary'
'J\;edrzkiewicz, Dawid'
'Ejfler, Jolanta'

_publ_section_title
;
 Dimeric palladium 1,2,3-triazol-5-ylidene complexes -- synthesis,
 structure, reactivity and catalytic properties in Suzuki coupling
;
_journal_issue 12
_journal_name_full 'New Journal of Chemistry'
_journal_page_first 10134
_journal_paper_doi 10.1039/C8NJ00981C
_journal_volume 42
_journal_year 2018
_chemical_formula_moiety 'C26 H34 Cl4 N6 Pd2, 2(C H2 Cl2)'
_chemical_formula_sum 'C28 H38 Cl8 N6 Pd2'
_chemical_formula_weight 955.04
_space_group_crystal_system triclinic
_space_group_IT_number 2
_space_group_name_Hall '-P 1'
_space_group_name_H-M_alt 'P -1'
_symmetry_space_group_name_Hall '-P 1'
_symmetry_space_group_name_H-M 'P -1'
_atom_sites_solution_hydrogens geom
_audit_creation_method SHELXL-2014/7
_audit_update_record
;
2018-05-08 deposited with the CCDC.
2018-05-11 downloaded from the CCDC.
;
_cell_angle_alpha 94.150(6)
_cell_angle_beta 91.958(6)
_cell_angle_gamma 108.730(6)
_cell_formula_units_Z 1
_cell_length_a 9.6142(6)
_cell_length_b 9.6671(7)
_cell_length_c 10.4555(8)
_cell_measurement_reflns_used 3165
_cell_measurement_temperature 295(2)
_cell_measurement_theta_max 26.5250
_cell_measurement_theta_min 4.0220
_cell_volume 916.18(12)
_computing_cell_refinement 'CrysAlisPro 1.171.38.43c (Rigaku OD, 2015)'
_computing_data_collection 'CrysAlisPro 1.171.38.43c (Rigaku OD, 2015)'
_computing_data_reduction 'CrysAlisPro 1.171.38.43c (Rigaku OD, 2015)'
_computing_molecular_graphics 'Mercury (Macrae et al., 2008)'
_computing_publication_material 'SHELXL-2014/7 (Sheldrick, 2014)'
_computing_structure_refinement 'SHELXL-2014/7 (Sheldrick, 2014)'
_computing_structure_solution 'SHELXT (Sheldrick, 2014)'
_diffrn_ambient_temperature 295(2)
_diffrn_detector 'CCD plate'
_diffrn_detector_area_resol_mean 16.2413
_diffrn_detector_type Eos
_diffrn_measured_fraction_theta_full 0.996
_diffrn_measured_fraction_theta_max 0.925
_diffrn_measurement_device 'four-circle diffractometer'
_diffrn_measurement_device_type 'Xcalibur, Eos'
_diffrn_measurement_method \w-scan
_diffrn_radiation_monochromator graphite
_diffrn_radiation_probe x-ray
_diffrn_radiation_type 'Mo K\a'
_diffrn_radiation_wavelength 0.71073
_diffrn_reflns_av_R_equivalents 0.0175
_diffrn_reflns_av_unetI/netI 0.0279
_diffrn_reflns_Laue_measured_fraction_full 0.996
_diffrn_reflns_Laue_measured_fraction_max 0.925
_diffrn_reflns_limit_h_max 11
_diffrn_reflns_limit_h_min -11
_diffrn_reflns_limit_k_max 11
_diffrn_reflns_limit_k_min -12
_diffrn_reflns_limit_l_max 12
_diffrn_reflns_limit_l_min -12
_diffrn_reflns_number 6312
_diffrn_reflns_point_group_measured_fraction_full 0.996
_diffrn_reflns_point_group_measured_fraction_max 0.925
_diffrn_reflns_theta_full 25.000
_diffrn_reflns_theta_max 26.459
_diffrn_reflns_theta_min 3.643
_diffrn_source 'fine-focus sealed X-ray tube'
_diffrn_source_type 'Enhance (Mo) X-ray Source'
_exptl_absorpt_coefficient_mu 1.594
_exptl_absorpt_correction_T_max 1.00000
_exptl_absorpt_correction_T_min 0.76963
_exptl_absorpt_correction_type multi-scan
_exptl_absorpt_process_details
;
CrysAlisPro 1.171.38.43c (Rigaku Oxford Diffraction, 2015)
Empirical absorption correction using spherical harmonics,
 implemented in SCALE3 ABSPACK scaling algorithm.
;
_exptl_crystal_colour yellow
_exptl_crystal_density_diffrn 1.731
_exptl_crystal_description parallelpiped
_exptl_crystal_F_000 476
_exptl_crystal_size_max 0.4
_exptl_crystal_size_mid 0.3
_exptl_crystal_size_min 0.1
_refine_diff_density_max 1.736
_refine_diff_density_min -0.861
_refine_diff_density_rms 0.081
_refine_ls_extinction_method none
_refine_ls_goodness_of_fit_ref 1.069
_refine_ls_hydrogen_treatment constr
_refine_ls_matrix_type full
_refine_ls_number_parameters 201
_refine_ls_number_reflns 3491
_refine_ls_number_restraints 0
_refine_ls_restrained_S_all 1.069
_refine_ls_R_factor_all 0.0294
_refine_ls_R_factor_gt 0.0268
_refine_ls_shift/su_max 0.001
_refine_ls_shift/su_mean 0.000
_refine_ls_structure_factor_coef Fsqd
_refine_ls_weighting_details 'w=1/[\s^2^(Fo^2^)+(0.0222P)^2^+1.4785P] where P=(Fo^2^+2Fc^2^)/3'
_refine_ls_weighting_scheme calc
_refine_ls_wR_factor_gt 0.0623
_refine_ls_wR_factor_ref 0.0639
_reflns_Friedel_coverage 0.000
_reflns_number_gt 3235
_reflns_number_total 3491
_reflns_threshold_expression 'I > 2\s(I)'
_cod_data_source_file c8nj00981c2.cif
_cod_data_source_block 3b
_cod_depositor_comments 'Adding full bibliography for 7057433--7057436.cif.'
_cod_database_code 7057433
_shelx_shelxl_version_number 2014/7
_shelx_space_group_comment
;
The symmetry employed for this shelxl refinement is uniquely defined
by the following loop, which should always be used as a source of
symmetry information in preference to the above space-group names.
They are only intended as comments.
;

loop_
_space_group_symop_operation_xyz
'x, y, z'
'-x, -y, -z'

loop_
_atom_site_label
_atom_site_type_symbol
_atom_site_fract_x
_atom_site_fract_y
_atom_site_fract_z
_atom_site_U_iso_or_equiv
_atom_site_adp_type
_atom_site_occupancy
_atom_site_site_symmetry_order
_atom_site_calc_flag
_atom_site_refinement_flags_posn
_atom_site_refinement_flags_adp
Pd1 Pd 0.41395(2) 0.52184(2) 0.86019(2) 0.01333(7) Uani 1 1 d . .
Cl1 Cl 0.59102(8) 0.67526(7) 1.01016(7) 0.02110(16) Uani 1 1 d . .
Cl2 Cl 0.24426(8) 0.37257(7) 0.70767(7) 0.02013(15) Uani 1 1 d . .
N1 N 0.5125(3) 0.7388(2) 0.6691(2) 0.0170(5) Uani 1 1 d . .
C11 C 0.6055(3) 0.6643(3) 0.6035(3) 0.0215(6) Uani 1 1 d . .
H11A H 0.6000 0.6756 0.5122 0.026 Uiso 1 1 calc R U
H11B H 0.5678 0.5604 0.6147 0.026 Uiso 1 1 calc R U
C12 C 0.7647(3) 0.7243(3) 0.6540(3) 0.0224(6) Uani 1 1 d . .
H12A H 0.8176 0.6633 0.6154 0.027 Uiso 1 1 calc R U
H12B H 0.7690 0.7171 0.7460 0.027 Uiso 1 1 calc R U
C13 C 0.8424(3) 0.8824(3) 0.6281(3) 0.0249(7) Uani 1 1 d . .
H13A H 0.8324 0.8919 0.5369 0.030 Uiso 1 1 calc R U
H13B H 0.7954 0.9451 0.6729 0.030 Uiso 1 1 calc R U
C14 C 1.0044(3) 0.9330(4) 0.6712(3) 0.0288(7) Uani 1 1 d . .
H14A H 1.0151 0.9186 0.7604 0.043 Uiso 1 1 calc R U
H14B H 1.0475 1.0351 0.6592 0.043 Uiso 1 1 calc R U
H14C H 1.0533 0.8773 0.6213 0.043 Uiso 1 1 calc R U
N2 N 0.5114(3) 0.8676(3) 0.6321(2) 0.0194(5) Uani 1 1 d . .
N3 N 0.4207(3) 0.9046(2) 0.7094(2) 0.0172(5) Uani 1 1 d . .
C31 C 0.3965(3) 1.0451(3) 0.6940(3) 0.0231(6) Uani 1 1 d . .
H31A H 0.4631 1.1202 0.7525 0.035 Uiso 1 1 calc R U
H31B H 0.2970 1.0367 0.7119 0.035 Uiso 1 1 calc R U
H31C H 0.4137 1.0703 0.6074 0.035 Uiso 1 1 calc R U
C4 C 0.3640(3) 0.8023(3) 0.7936(3) 0.0155(6) Uani 1 1 d . .
C41 C 0.2541(3) 0.8103(3) 0.8851(3) 0.0165(6) Uani 1 1 d . .
C42 C 0.1278(3) 0.6883(3) 0.8902(3) 0.0201(6) Uani 1 1 d . .
H42 H 0.1162 0.6025 0.8385 0.024 Uiso 1 1 calc R U
C43 C 0.0201(3) 0.6960(3) 0.9728(3) 0.0251(7) Uani 1 1 d . .
H32 H -0.0637 0.6149 0.9762 0.030 Uiso 1 1 calc R U
C44 C 0.0364(3) 0.8229(3) 1.0500(3) 0.0258(7) Uani 1 1 d . .
H44 H -0.0367 0.8277 1.1045 0.031 Uiso 1 1 calc R U
C45 C 0.1622(4) 0.9435(3) 1.0461(3) 0.0256(7) Uani 1 1 d . .
H45 H 0.1730 1.0290 1.0982 0.031 Uiso 1 1 calc R U
C46 C 0.2716(3) 0.9375(3) 0.9651(3) 0.0205(6) Uani 1 1 d . .
H46 H 0.3565 1.0179 0.9641 0.025 Uiso 1 1 calc R U
C5 C 0.4254(3) 0.6927(3) 0.7677(3) 0.0151(5) Uani 1 1 d . .
C1A C 0.1614(5) 0.6921(5) 0.3332(4) 0.0546(11) Uani 1 1 d . .
H1A1 H 0.1870 0.7979 0.3357 0.066 Uiso 1 1 calc R U
H1A2 H 0.0586 0.6496 0.3036 0.066 Uiso 1 1 calc R U
Cl1A Cl 0.18421(12) 0.64366(12) 0.48831(10) 0.0511(3) Uani 1 1 d . .
Cl2A Cl 0.26987(10) 0.63320(10) 0.22261(9) 0.0404(2) Uani 1 1 d . .

loop_
_atom_site_aniso_label
_atom_site_aniso_U_11
_atom_site_aniso_U_22
_atom_site_aniso_U_33
_atom_site_aniso_U_23
_atom_site_aniso_U_13
_atom_site_aniso_U_12
Pd1 0.01704(12) 0.00994(11) 0.01330(12) 0.00192(8) 0.00214(8) 0.00447(8)
Cl1 0.0289(4) 0.0104(3) 0.0212(4) 0.0030(3) -0.0054(3) 0.0029(3)
Cl2 0.0224(4) 0.0178(3) 0.0172(3) -0.0004(3) -0.0002(3) 0.0030(3)
N1 0.0198(12) 0.0164(11) 0.0157(12) 0.0033(9) 0.0042(10) 0.0066(10)
C11 0.0267(16) 0.0191(14) 0.0204(15) 0.0013(11) 0.0087(12) 0.0090(12)
C12 0.0258(16) 0.0239(15) 0.0220(16) 0.0024(12) 0.0058(12) 0.0136(13)
C13 0.0270(17) 0.0264(16) 0.0223(16) 0.0073(12) 0.0033(13) 0.0086(13)
C14 0.0255(17) 0.0296(17) 0.0320(18) 0.0036(14) 0.0078(14) 0.0093(14)
N2 0.0224(13) 0.0192(12) 0.0189(13) 0.0061(10) 0.0046(10) 0.0086(10)
N3 0.0199(12) 0.0158(11) 0.0173(12) 0.0052(9) 0.0023(10) 0.0067(10)
C31 0.0255(16) 0.0177(14) 0.0299(17) 0.0119(12) 0.0063(13) 0.0097(12)
C4 0.0178(14) 0.0132(13) 0.0152(14) 0.0029(10) -0.0004(11) 0.0042(11)
C41 0.0188(14) 0.0167(13) 0.0169(14) 0.0059(11) 0.0022(11) 0.0086(11)
C42 0.0234(15) 0.0158(13) 0.0227(15) 0.0022(11) 0.0035(12) 0.0082(12)
C43 0.0227(16) 0.0209(15) 0.0324(18) 0.0094(13) 0.0099(13) 0.0056(12)
C44 0.0285(17) 0.0289(16) 0.0271(17) 0.0081(13) 0.0120(13) 0.0170(14)
C45 0.0350(18) 0.0209(15) 0.0247(16) 0.0019(12) 0.0072(14) 0.0137(13)
C46 0.0232(15) 0.0151(14) 0.0238(16) 0.0039(11) 0.0025(12) 0.0066(12)
C5 0.0153(13) 0.0157(13) 0.0132(13) 0.0019(10) 0.0013(11) 0.0032(11)
C1A 0.045(2) 0.073(3) 0.060(3) 0.018(2) 0.005(2) 0.037(2)
Cl1A 0.0486(6) 0.0622(6) 0.0427(6) -0.0100(5) -0.0078(5) 0.0226(5)
Cl2A 0.0380(5) 0.0365(5) 0.0458(5) 0.0062(4) 0.0010(4) 0.0106(4)

loop_
_atom_type_symbol
_atom_type_description
_atom_type_scat_dispersion_real
_atom_type_scat_dispersion_imag
_atom_type_scat_source
C C 0.0033 0.0016 'International Tables Vol C Tables 4.2.6.8 and 6.1.1.4'
H H 0.0000 0.0000 'International Tables Vol C Tables 4.2.6.8 and 6.1.1.4'
N N 0.0061 0.0033 'International Tables Vol C Tables 4.2.6.8 and 6.1.1.4'
Cl Cl 0.1484 0.1585 'International Tables Vol C Tables 4.2.6.8 and 6.1.1.4'
Pd Pd -0.9988 1.0072 'International Tables Vol C Tables 4.2.6.8 and 6.1.1.4'

loop_
_geom_angle_atom_site_label_1
_geom_angle_atom_site_label_2
_geom_angle_atom_site_label_3
_geom_angle
_geom_angle_site_symmetry_3
C5 Pd1 Cl2 90.80(8) .
C5 Pd1 Cl1 88.33(8) .
Cl2 Pd1 Cl1 178.30(3) .
C5 Pd1 Cl1 175.23(8) 2_667
Cl2 Pd1 Cl1 93.74(3) 2_667
Cl1 Pd1 Cl1 87.16(2) 2_667
Pd1 Cl1 Pd1 92.84(2) 2_667
N2 N1 C5 113.7(2) .
N2 N1 C11 118.8(2) .
C5 N1 C11 127.5(2) .
N1 C11 C12 112.5(2) .
N1 C11 H11A 109.1 .
C12 C11 H11A 109.1 .
N1 C11 H11B 109.1 .
C12 C11 H11B 109.1 .
H11A C11 H11B 107.8 .
C11 C12 C13 114.4(3) .
C11 C12 H12A 108.7 .
C13 C12 H12A 108.7 .
C11 C12 H12B 108.7 .
C13 C12 H12B 108.7 .
H12A C12 H12B 107.6 .
C14 C13 C12 112.2(3) .
C14 C13 H13A 109.2 .
C12 C13 H13A 109.2 .
C14 C13 H13B 109.2 .
C12 C13 H13B 109.2 .
H13A C13 H13B 107.9 .
C13 C14 H14A 109.5 .
C13 C14 H14B 109.5 .
H14A C14 H14B 109.5 .
C13 C14 H14C 109.5 .
H14A C14 H14C 109.5 .
H14B C14 H14C 109.5 .
N3 N2 N1 103.7(2) .
N2 N3 C4 112.6(2) .
N2 N3 C31 117.3(2) .
C4 N3 C31 130.1(2) .
N3 C31 H31A 109.5 .
N3 C31 H31B 109.5 .
H31A C31 H31B 109.5 .
N3 C31 H31C 109.5 .
H31A C31 H31C 109.5 .
H31B C31 H31C 109.5 .
N3 C4 C5 105.9(2) .
N3 C4 C41 124.4(2) .
C5 C4 C41 129.6(2) .
C46 C41 C42 119.6(3) .
C46 C41 C4 121.4(2) .
C42 C41 C4 119.0(2) .
C43 C42 C41 119.8(3) .
C43 C42 H42 120.1 .
C41 C42 H42 120.1 .
C44 C43 C42 120.5(3) .
C44 C43 H32 119.7 .
C42 C43 H32 119.7 .
C43 C44 C45 119.9(3) .
C43 C44 H44 120.1 .
C45 C44 H44 120.1 .
C46 C45 C44 120.5(3) .
C46 C45 H45 119.8 .
C44 C45 H45 119.8 .
C45 C46 C41 119.8(3) .
C45 C46 H46 120.1 .
C41 C46 H46 120.1 .
N1 C5 C4 104.1(2) .
N1 C5 Pd1 125.9(2) .
C4 C5 Pd1 129.6(2) .
Cl1A C1A Cl2A 113.0(2) .
Cl1A C1A H1A1 109.0 .
Cl2A C1A H1A1 109.0 .
Cl1A C1A H1A2 109.0 .
Cl2A C1A H1A2 109.0 .
H1A1 C1A H1A2 107.8 .

loop_
_geom_bond_atom_site_label_1
_geom_bond_atom_site_label_2
_geom_bond_distance
_geom_bond_site_symmetry_2
Pd1 C5 1.948(3) .
Pd1 Cl2 2.2943(7) .
Pd1 Cl1 2.3272(7) .
Pd1 Cl1 2.4063(7) 2_667
Cl1 Pd1 2.4063(7) 2_667
N1 N2 1.333(3) .
N1 C5 1.360(3) .
N1 C11 1.474(3) .
C11 C12 1.513(4) .
C11 H11A 0.9700 .
C11 H11B 0.9700 .
C12 C13 1.519(4) .
C12 H12A 0.9700 .
C12 H12B 0.9700 .
C13 C14 1.516(4) .
C13 H13A 0.9700 .
C13 H13B 0.9700 .
C14 H14A 0.9600 .
C14 H14B 0.9600 .
C14 H14C 0.9600 .
N2 N3 1.323(3) .
N3 C4 1.365(3) .
N3 C31 1.468(3) .
C31 H31A 0.9600 .
C31 H31B 0.9600 .
C31 H31C 0.9600 .
C4 C5 1.384(4) .
C4 C41 1.466(4) .
C41 C46 1.396(4) .
C41 C42 1.401(4) .
C42 C43 1.387(4) .
C42 H42 0.9300 .
C43 C44 1.381(4) .
C43 H32 0.9300 .
C44 C45 1.388(4) .
C44 H44 0.9300 .
C45 C46 1.386(4) .
C45 H45 0.9300 .
C46 H46 0.9300 .
C1A Cl1A 1.746(4) .
C1A Cl2A 1.765(4) .
C1A H1A1 0.9700 .
C1A H1A2 0.9700 .

loop_
_geom_torsion_atom_site_label_1
_geom_torsion_atom_site_label_2
_geom_torsion_atom_site_label_3
_geom_torsion_atom_site_label_4
_geom_torsion
N2 N1 C11 C12 81.1(3)
C5 N1 C11 C12 -97.9(3)
N1 C11 C12 C13 -65.6(3)
C11 C12 C13 C14 -175.4(3)
C5 N1 N2 N3 -0.1(3)
C11 N1 N2 N3 -179.2(2)
N1 N2 N3 C4 -0.3(3)
N1 N2 N3 C31 179.3(2)
N2 N3 C4 C5 0.6(3)
C31 N3 C4 C5 -179.0(3)
N2 N3 C4 C41 -176.2(2)
C31 N3 C4 C41 4.2(5)
N3 C4 C41 C46 -49.4(4)
C5 C4 C41 C46 134.5(3)
N3 C4 C41 C42 129.4(3)
C5 C4 C41 C42 -46.6(4)
C46 C41 C42 C43 1.3(4)
C4 C41 C42 C43 -177.6(3)
C41 C42 C43 C44 0.0(5)
C42 C43 C44 C45 -0.7(5)
C43 C44 C45 C46 0.0(5)
C44 C45 C46 C41 1.3(5)
C42 C41 C46 C45 -1.9(4)
C4 C41 C46 C45 176.9(3)
N2 N1 C5 C4 0.4(3)
C11 N1 C5 C4 179.5(3)
N2 N1 C5 Pd1 -173.01(19)
C11 N1 C5 Pd1 6.1(4)
N3 C4 C5 N1 -0.6(3)
C41 C4 C5 N1 176.0(3)
N3 C4 C5 Pd1 172.5(2)
C41 C4 C5 Pd1 -10.9(4)
